data_7031446
loop_
_publ_author_name
'Phillips, Nicholas'
'Tang, Christina Y.'
'Tirfoin, R\'emi'
'Kelly, Michael J.'
'Thompson, Amber L.'
'Gutmann, Matthias J.'
'Aldridge, Simon'

_publ_section_title
;
 Modulating reactivity in iridium bis(N-heterocyclic carbene) complexes:
 influence of ring size on E-H bond activation chemistry.
;
_journal_issue 32
_journal_name_full 'Dalton transactions (Cambridge, England : 2003)'
_journal_page_first 12288
_journal_page_last 12298
_journal_paper_doi 10.1039/c4dt01398k
_journal_volume 43
_journal_year 2014
_chemical_formula_moiety 'C42 H54 Cl Ir N4'
_chemical_formula_sum 'C42 H54 Cl Ir N4'
_chemical_formula_weight 842.59
_space_group_IT_number 61
_symmetry_cell_setting orthorhombic
_symmetry_space_group_name_Hall '-P 2ac 2ab'
_symmetry_space_group_name_H-M 'P b c a'
_atom_sites_solution_hydrogens difmap
_atom_sites_solution_primary direct
_audit_creation_date 12-11-29
_audit_creation_method CRYSTALS_ver_14.23
_cell_angle_alpha 90
_cell_angle_beta 90
_cell_angle_gamma 90
_cell_formula_units_Z 8
_cell_length_a 17.0027(1)
_cell_length_b 19.4001(1)
_cell_length_c 23.4149(2)
_cell_measurement_reflns_used 9552
_cell_measurement_temperature 150
_cell_measurement_theta_max 27
_cell_measurement_theta_min 5
_cell_volume 7723.50(9)
_computing_cell_refinement 'DENZO/SCALEPACK (Otwinowski & Minor, 1997)'
_computing_data_collection 'COLLECT (Nonius, 2001).'
_computing_data_reduction 'DENZO/SCALEPACK (Otwinowski & Minor, 1997)'
_computing_molecular_graphics 'CAMERON (Watkin et al., 1996)'
_computing_publication_material 'CRYSTALS (Betteridge et al., 2003)'
_computing_structure_refinement 'CRYSTALS (Betteridge et al., 2003)'
_computing_structure_solution 'SIR92 (Altomare et al., 1994)'
_diffrn_ambient_temperature 150
_diffrn_measured_fraction_theta_full 0.993
_diffrn_measured_fraction_theta_max 0.992
_diffrn_measurement_device Area
_diffrn_measurement_device_type 'Nonius KappaCCD'
_diffrn_measurement_method \w
_diffrn_radiation_monochromator graphite
_diffrn_radiation_type 'Mo K\a'
_diffrn_radiation_wavelength 0.71073
_diffrn_reflns_av_R_equivalents 0.033
_diffrn_reflns_limit_h_max 22
_diffrn_reflns_limit_h_min -22
_diffrn_reflns_limit_k_max 25
_diffrn_reflns_limit_k_min -25
_diffrn_reflns_limit_l_max 30
_diffrn_reflns_limit_l_min -30
_diffrn_reflns_number 158718
_diffrn_reflns_theta_full 26.921
_diffrn_reflns_theta_max 27.470
_diffrn_reflns_theta_min 5.103
_diffrn_standards_number 0
_exptl_absorpt_coefficient_mu 3.560
_exptl_absorpt_correction_T_max 0.81
_exptl_absorpt_correction_T_min 0.69
_exptl_absorpt_correction_type multi-scan
_exptl_absorpt_process_details 'DENZO/SCALEPACK (Otwinowski & Minor, 1997)'
_exptl_crystal_colour yellow
_exptl_crystal_density_diffrn 1.449
_exptl_crystal_density_method 'not measured'
_exptl_crystal_description plate
_exptl_crystal_F_000 3424
_exptl_crystal_size_max 0.180
_exptl_crystal_size_mid 0.160
_exptl_crystal_size_min 0.060
_refine_diff_density_max 2.51
_refine_diff_density_min -1.75
_refine_ls_extinction_coef 131(7)
_refine_ls_extinction_method 'Larson (1970), Equation 22'
_refine_ls_goodness_of_fit_ref 1.0092
_refine_ls_hydrogen_treatment constr
_refine_ls_matrix_type full
_refine_ls_number_parameters 434
_refine_ls_number_reflns 8784
_refine_ls_number_restraints 0
_refine_ls_R_factor_all 0.0643
_refine_ls_R_factor_gt 0.0311
_refine_ls_shift/su_max 0.0013191
_refine_ls_shift/su_mean 0.0000265
_refine_ls_structure_factor_coef Fsqd
_refine_ls_weighting_details
;
 Method, part 1, Chebychev polynomial, (Watkin, 1994, Prince, 1982) 
 [weight] = 1.0/[A~0~*T~0~(x)+A~1~*T~1~(x) ... +A~n-1~]*T~n-1~(x)] 
 where A~i~ are the Chebychev coefficients listed below and x= Fcalc/Fmax 
 Method = Robust Weighting (Prince, 1982) 
 W = [weight] * [1-(deltaF/6*sigmaF)^2^]^2^ 
 A~i~ are: 
 2.09 2.22 0.572 
;
_refine_ls_weighting_scheme calc
_refine_ls_wR_factor_all 0.0768
_refine_ls_wR_factor_gt 0.0542
_refine_ls_wR_factor_ref 0.0768
_reflns_limit_h_max 22
_reflns_limit_h_min 0
_reflns_limit_k_max 25
_reflns_limit_k_min 0
_reflns_limit_l_max 30
_reflns_limit_l_min 0
_reflns_number_gt 5861
_reflns_number_total 8784
_reflns_threshold_expression I>2.0\s(I)
_oxford_diffrn_Wilson_B_factor 1.97
_oxford_diffrn_Wilson_scale 518.47
_oxford_refine_ls_r_factor_ref 0.0643
_oxford_refine_ls_scale 0.046670(5)
_oxford_reflns_number_all 8784
_oxford_reflns_threshold_expression_ref I>-3.0\s(I)
_oxford_structure_analysis_title 024np11
_cod_data_source_file c4dt01398k1.cif
_cod_data_source_block 5
_cod_depositor_comments
;
The following automatic conversions were performed:

'_symmetry_cell_setting' value 'Orthorhombic' changed to
'orthorhombic' according to
/usr/data/users/saulius/crontab/automatic-downloads/rss-feeds/RSC/lib/dictionaries/cif_core.dic
dictionary named 'cif_core.dic' version 2.4.2 from
2011-04-26.

'_atom_sites_solution_primary' value 'Direct' changed to
'direct' according to
/usr/data/users/saulius/crontab/automatic-downloads/rss-feeds/RSC/lib/dictionaries/cif_core.dic
dictionary named 'cif_core.dic' version 2.4.2 from 2011-04-26.

Automatic conversion script
Id: cif_fix_values 2281 2013-09-26 08:29:07Z andrius 

 Adding full bibliography for 7031443--7031451.cif.
;
_cod_original_sg_symbol_H-M 'P b c a '
_cod_database_code 7031446

loop_
_symmetry_equiv_pos_as_xyz
x,y,z
-x,-y,-z
-x+1/2,y+1/2,z
x+1/2,-y+1/2,-z
x,-y+1/2,z+1/2
-x,y+1/2,-z+1/2
-x+1/2,-y,z+1/2
x+1/2,y,-z+1/2

loop_
_atom_site_label
_atom_site_type_symbol
_atom_site_fract_x
_atom_site_fract_y
_atom_site_fract_z
_atom_site_U_iso_or_equiv
_atom_site_occupancy
_atom_site_adp_type
_atom_site_refinement_flags_posn
Ir1 Ir 0.617175(12) 0.649707(9) 0.665697(8) 0.0240 1.0000 Uani .
Cl2 Cl 0.75395(9) 0.63004(8) 0.64545(7) 0.0423 1.0000 Uani .
C3 C 0.6339(3) 0.7513(3) 0.6791(2) 0.0295 1.0000 Uani .
N4 N 0.6083(3) 0.8041(2) 0.64679(19) 0.0355 1.0000 Uani .
C5 C 0.5604(4) 0.7984(3) 0.5970(2) 0.0344 1.0000 Uani .
C6 C 0.4803(4) 0.8137(3) 0.6014(3) 0.0428 1.0000 Uani .
C7 C 0.4453(4) 0.8350(3) 0.6579(3) 0.0540 1.0000 Uani .
H73 H 0.3891 0.8306 0.6563 0.0810 1.0000 Uiso R
H72 H 0.4587 0.8824 0.6657 0.0810 1.0000 Uiso R
H71 H 0.4653 0.8063 0.6880 0.0809 1.0000 Uiso R
C8 C 0.4332(4) 0.8075(3) 0.5531(3) 0.0497 1.0000 Uani .
C9 C 0.4632(4) 0.7876(3) 0.5011(3) 0.0462 1.0000 Uani .
C10 C 0.5441(4) 0.7751(3) 0.4974(3) 0.0435 1.0000 Uani .
C11 C 0.5936(4) 0.7801(3) 0.5441(2) 0.0351 1.0000 Uani .
C12 C 0.6798(4) 0.7644(3) 0.5386(3) 0.0397 1.0000 Uani .
H123 H 0.6941 0.7630 0.4991 0.0589 1.0000 Uiso R
H122 H 0.7103 0.7992 0.5573 0.0593 1.0000 Uiso R
H121 H 0.6912 0.7204 0.5558 0.0590 1.0000 Uiso R
H101 H 0.5650 0.7630 0.4623 0.0519 1.0000 Uiso R
C13 C 0.4107(5) 0.7778(5) 0.4495(3) 0.0706 1.0000 Uani .
H132 H 0.4359 0.7962 0.4161 0.1050 1.0000 Uiso R
H131 H 0.3620 0.8013 0.4555 0.1050 1.0000 Uiso R
H133 H 0.4005 0.7297 0.4438 0.1050 1.0000 Uiso R
H81 H 0.3797 0.8172 0.5561 0.0590 1.0000 Uiso R
C14 C 0.6351(5) 0.8719(3) 0.6669(3) 0.0527 1.0000 Uani .
C15 C 0.6660(5) 0.8552(3) 0.7259(3) 0.0541 1.0000 Uani .
N16 N 0.6730(3) 0.7801(2) 0.7239(2) 0.0347 1.0000 Uani .
C17 C 0.7027(4) 0.7420(3) 0.7721(2) 0.0333 1.0000 Uani .
C18 C 0.6516(4) 0.7195(3) 0.8150(2) 0.0338 1.0000 Uani .
C19 C 0.6831(4) 0.6848(3) 0.8614(2) 0.0365 1.0000 Uani .
C20 C 0.7628(4) 0.6717(3) 0.8663(3) 0.0430 1.0000 Uani .
C21 C 0.8119(4) 0.6964(3) 0.8236(3) 0.0461 1.0000 Uani .
C22 C 0.7836(4) 0.7309(3) 0.7761(3) 0.0417 1.0000 Uani .
C23 C 0.8385(4) 0.7560(4) 0.7302(3) 0.0580 1.0000 Uani .
H233 H 0.8894 0.7357 0.7352 0.0871 1.0000 Uiso R
H231 H 0.8436 0.8048 0.7325 0.0870 1.0000 Uiso R
H232 H 0.8188 0.7435 0.6933 0.0870 1.0000 Uiso R
H211 H 0.8656 0.6896 0.8270 0.0550 1.0000 Uiso R
C24 C 0.7956(5) 0.6324(4) 0.9167(3) 0.0633 1.0000 Uani .
H241 H 0.8366 0.6589 0.9341 0.0950 1.0000 Uiso R
H242 H 0.7551 0.6236 0.9442 0.0951 1.0000 Uiso R
H243 H 0.8170 0.5895 0.9036 0.0950 1.0000 Uiso R
H191 H 0.6496 0.6694 0.8898 0.0441 1.0000 Uiso R
C25 C 0.5643(4) 0.7334(3) 0.8130(3) 0.0409 1.0000 Uani .
H252 H 0.5359 0.6920 0.8205 0.0613 1.0000 Uiso R
H253 H 0.5507 0.7672 0.8412 0.0611 1.0000 Uiso R
H251 H 0.5496 0.7506 0.7761 0.0610 1.0000 Uiso R
H151 H 0.7163 0.8766 0.7326 0.0652 1.0000 Uiso R
H152 H 0.6288 0.8694 0.7552 0.0652 1.0000 Uiso R
H141 H 0.6770 0.8899 0.6431 0.0630 1.0000 Uiso R
H142 H 0.5927 0.9050 0.6682 0.0629 1.0000 Uiso R
C26 C 0.5935(3) 0.5493(3) 0.6537(2) 0.0294 1.0000 Uani .
N27 N 0.6060(3) 0.5119(2) 0.60555(19) 0.0370 1.0000 Uani .
C28 C 0.6312(4) 0.5395(3) 0.5513(2) 0.0345 1.0000 Uani .
C29 C 0.7059(4) 0.5233(3) 0.5315(3) 0.0404 1.0000 Uani .
C30 C 0.7300(4) 0.5499(3) 0.4791(3) 0.0431 1.0000 Uani .
C31 C 0.6818(4) 0.5915(3) 0.4469(2) 0.0369 1.0000 Uani .
C32 C 0.7092(4) 0.6210(4) 0.3903(3) 0.0513 1.0000 Uani .
H321 H 0.6719 0.6096 0.3610 0.0772 1.0000 Uiso R
H323 H 0.7145 0.6704 0.3930 0.0770 1.0000 Uiso R
H322 H 0.7591 0.6012 0.3805 0.0771 1.0000 Uiso R
C33 C 0.6076(4) 0.6058(3) 0.4671(2) 0.0367 1.0000 Uani .
C34 C 0.5800(4) 0.5803(3) 0.5192(2) 0.0350 1.0000 Uani .
C35 C 0.4972(4) 0.5947(4) 0.5384(3) 0.0481 1.0000 Uani .
H351 H 0.4726 0.6263 0.5122 0.0721 1.0000 Uiso R
H353 H 0.4975 0.6152 0.5759 0.0722 1.0000 Uiso R
H352 H 0.4671 0.5528 0.5392 0.0721 1.0000 Uiso R
H331 H 0.5745 0.6335 0.4454 0.0440 1.0000 Uiso R
H301 H 0.7804 0.5396 0.4662 0.0520 1.0000 Uiso R
C36 C 0.7608(5) 0.4779(4) 0.5648(3) 0.0552 1.0000 Uani .
H362 H 0.8119 0.4789 0.5471 0.0830 1.0000 Uiso R
H361 H 0.7649 0.4941 0.6032 0.0830 1.0000 Uiso R
H363 H 0.7416 0.4315 0.5651 0.0829 1.0000 Uiso R
C37 C 0.5749(6) 0.4411(3) 0.6088(3) 0.0613 1.0000 Uani .
C38 C 0.5528(5) 0.4343(3) 0.6710(3) 0.0558 1.0000 Uani .
N39 N 0.5608(3) 0.5057(2) 0.6919(2) 0.0345 1.0000 Uani .
C40 C 0.5465(3) 0.5198(3) 0.7509(2) 0.0300 1.0000 Uani .
C41 C 0.6083(4) 0.5182(3) 0.7895(2) 0.0340 1.0000 Uani .
C42 C 0.5912(5) 0.5266(3) 0.8471(3) 0.0467 1.0000 Uani .
C43 C 0.5168(5) 0.5378(3) 0.8666(3) 0.0564 1.0000 Uani .
C44 C 0.4562(4) 0.5428(3) 0.8277(4) 0.0536 1.0000 Uani .
C45 C 0.4697(4) 0.5332(3) 0.7691(3) 0.0425 1.0000 Uani .
C46 C 0.4037(4) 0.5381(4) 0.7266(4) 0.0722 1.0000 Uani .
H462 H 0.3591 0.5597 0.7438 0.1081 1.0000 Uiso R
H461 H 0.4203 0.5648 0.6942 0.1080 1.0000 Uiso R
H463 H 0.3892 0.4928 0.7138 0.1080 1.0000 Uiso R
H441 H 0.4044 0.5530 0.8397 0.0634 1.0000 Uiso R
C47 C 0.5001(8) 0.5431(5) 0.9301(4) 0.1085 1.0000 Uani .
H472 H 0.4462 0.5567 0.9357 0.1650 1.0000 Uiso R
H471 H 0.5343 0.5768 0.9470 0.1649 1.0000 Uiso R
H473 H 0.5088 0.4993 0.9478 0.1650 1.0000 Uiso R
H421 H 0.6318 0.5248 0.8733 0.0559 1.0000 Uiso R
C48 C 0.6918(4) 0.5087(4) 0.7704(3) 0.0541 1.0000 Uani .
H481 H 0.7251 0.5031 0.8030 0.0810 1.0000 Uiso R
H483 H 0.7090 0.5485 0.7494 0.0812 1.0000 Uiso R
H482 H 0.6957 0.4686 0.7467 0.0811 1.0000 Uiso R
H382 H 0.5890 0.4040 0.6907 0.0669 1.0000 Uiso R
H381 H 0.4994 0.4173 0.6754 0.0672 1.0000 Uiso R
H372 H 0.6147 0.4079 0.5985 0.0731 1.0000 Uiso R
H371 H 0.5296 0.4353 0.5844 0.0730 1.0000 Uiso R
H12 H 0.5559 0.6504 0.7177 0.0457 1.0000 Uiso R
H11 H 0.5314 0.6662 0.6521 0.0699 1.0000 Uiso R

loop_
_atom_site_aniso_label
_atom_site_aniso_U_11
_atom_site_aniso_U_22
_atom_site_aniso_U_33
_atom_site_aniso_U_23
_atom_site_aniso_U_13
_atom_site_aniso_U_12
Ir1 0.02993(10) 0.01999(9) 0.02217(9) 0.00094(8) -0.00133(9) -0.00230(9)
Cl2 0.0325(7) 0.0397(8) 0.0547(8) -0.0070(7) 0.0039(7) -0.0008(6)
C3 0.034(3) 0.026(2) 0.029(3) 0.000(2) 0.008(2) -0.001(2)
N4 0.057(3) 0.018(2) 0.031(2) 0.0027(17) 0.005(2) -0.002(2)
C5 0.046(3) 0.025(3) 0.032(3) 0.009(2) 0.007(3) 0.001(2)
C6 0.049(4) 0.035(3) 0.044(4) 0.013(3) 0.015(3) 0.006(3)
C7 0.061(4) 0.046(4) 0.055(4) 0.006(3) 0.024(4) 0.012(3)
C8 0.047(4) 0.045(4) 0.057(4) 0.019(3) 0.007(3) 0.013(3)
C9 0.043(4) 0.050(4) 0.046(4) 0.019(3) -0.001(3) 0.006(3)
C10 0.055(4) 0.041(3) 0.034(3) 0.008(3) 0.003(3) 0.005(3)
C11 0.047(4) 0.029(3) 0.030(3) 0.002(2) 0.007(3) 0.004(3)
C12 0.041(3) 0.048(4) 0.031(3) 0.005(3) 0.007(3) 0.006(3)
C13 0.061(5) 0.095(7) 0.056(5) 0.014(5) -0.015(4) 0.011(5)
C14 0.087(6) 0.026(3) 0.045(3) 0.000(3) 0.011(4) -0.010(3)
C15 0.086(5) 0.028(3) 0.048(4) -0.002(3) 0.000(4) -0.012(4)
N16 0.049(3) 0.022(2) 0.033(2) -0.0054(19) 0.005(2) -0.011(2)
C17 0.041(3) 0.027(3) 0.032(3) -0.006(2) -0.001(2) -0.008(2)
C18 0.042(3) 0.031(3) 0.028(3) -0.005(2) 0.001(2) -0.003(3)
C19 0.045(3) 0.035(3) 0.029(3) -0.008(2) -0.006(3) -0.010(3)
C20 0.049(4) 0.036(3) 0.044(3) -0.012(3) -0.014(3) 0.002(3)
C21 0.035(3) 0.047(4) 0.056(4) -0.013(3) -0.005(3) -0.005(3)
C22 0.041(3) 0.046(4) 0.038(3) -0.012(3) -0.001(3) -0.013(3)
C23 0.047(4) 0.078(5) 0.049(4) -0.013(4) 0.007(3) -0.027(4)
C24 0.071(5) 0.056(5) 0.063(5) 0.001(4) -0.016(4) 0.009(4)
C25 0.042(3) 0.047(4) 0.034(3) -0.003(3) 0.002(3) -0.001(3)
C26 0.036(3) 0.026(2) 0.026(3) 0.003(2) -0.004(2) -0.002(2)
N27 0.062(4) 0.022(2) 0.027(2) -0.0011(18) -0.008(2) -0.004(2)
C28 0.049(4) 0.030(3) 0.024(2) 0.002(2) -0.008(2) -0.001(3)
C29 0.055(4) 0.031(3) 0.035(3) -0.004(2) -0.009(3) 0.006(3)
C30 0.054(4) 0.041(3) 0.034(3) -0.007(3) -0.004(3) 0.009(3)
C31 0.051(4) 0.033(3) 0.027(3) -0.005(2) -0.002(3) -0.001(3)
C32 0.066(5) 0.050(4) 0.038(3) 0.007(3) 0.004(3) -0.001(4)
C33 0.049(4) 0.032(3) 0.029(3) 0.003(2) -0.013(3) 0.003(3)
C34 0.044(3) 0.030(3) 0.031(3) -0.005(2) -0.010(3) -0.002(3)
C35 0.044(4) 0.057(4) 0.044(4) -0.001(3) -0.007(3) -0.004(3)
C36 0.077(5) 0.046(4) 0.043(4) -0.001(3) -0.013(4) 0.027(4)
C37 0.117(7) 0.030(3) 0.037(3) -0.006(3) 0.000(4) -0.025(4)
C38 0.100(6) 0.025(3) 0.042(4) -0.001(3) -0.001(4) -0.017(3)
N39 0.052(3) 0.022(2) 0.029(2) 0.0024(19) -0.003(2) -0.010(2)
C40 0.033(3) 0.025(3) 0.032(3) 0.004(2) -0.001(2) -0.002(2)
C41 0.039(3) 0.025(3) 0.038(3) 0.006(2) -0.004(3) 0.000(2)
C42 0.073(5) 0.032(3) 0.035(3) 0.004(2) -0.011(3) -0.012(3)
C43 0.084(6) 0.035(4) 0.050(4) 0.005(3) 0.027(4) -0.010(4)
C44 0.044(4) 0.036(3) 0.081(5) 0.012(4) 0.035(4) 0.000(3)
C45 0.035(3) 0.025(3) 0.067(4) 0.010(3) 0.004(3) -0.008(2)
C46 0.033(4) 0.066(5) 0.117(7) 0.029(5) -0.016(4) -0.009(4)
C47 0.203(13) 0.066(6) 0.057(5) -0.008(5) 0.061(7) -0.033(7)
C48 0.035(4) 0.061(5) 0.067(5) 0.007(4) -0.010(3) 0.008(3)

loop_
_atom_type_symbol
_atom_type_scat_dispersion_real
_atom_type_scat_dispersion_imag
_atom_type_scat_Cromer_Mann_a1
_atom_type_scat_Cromer_Mann_b1
_atom_type_scat_Cromer_Mann_a2
_atom_type_scat_Cromer_Mann_b2
_atom_type_scat_Cromer_Mann_a3
_atom_type_scat_Cromer_Mann_b3
_atom_type_scat_Cromer_Mann_a4
_atom_type_scat_Cromer_Mann_b4
_atom_type_scat_Cromer_Mann_c
_atom_type_scat_source
C 0.0033 0.0016 2.3100 20.8439 1.0200 10.2075 1.5886 0.5687 0.8650 51.6512 0.2156 'International Tables Vol C 4.2.6.8 and 6.1.1.4'
H 0.0000 0.0000 0.4930 10.5109 0.3229 26.1257 0.1402 3.1424 0.0408 57.7998 0.0030 'International Tables Vol C 4.2.6.8 and 6.1.1.4'
Ir -1.4442 7.9887 27.3049 1.5928 16.7296 8.8655 15.6115 0.4179 5.8338 45.0011 11.4722 'International Tables Vol C 4.2.6.8 and 6.1.1.4'
N 0.0061 0.0033 12.2126 0.0057 3.1322 9.8933 2.0125 28.9975 1.1663 0.5826 -11.5290 'International Tables Vol C 4.2.6.8 and 6.1.1.4'
Cl 0.1484 0.1585 11.4604 0.0104 7.1964 1.1662 6.2556 18.5194 1.6455 47.7784 -9.5574 'International Tables Vol C 4.2.6.8 and 6.1.1.4'

loop_
_geom_angle_atom_site_label_1
_geom_angle_atom_site_label_2
_geom_angle_atom_site_label_3
_geom_angle
_geom_angle_publ_flag
Cl2 Ir1 C3 92.81(15) yes
Cl2 Ir1 C26 90.70(16) yes
C3 Ir1 C26 176.5(2) yes
Cl2 Ir1 H12 141.3 no
C3 Ir1 H12 88.0 no
C26 Ir1 H12 89.1 no
Cl2 Ir1 H11 156.4 no
C3 Ir1 H11 87.8 no
C26 Ir1 H11 89.0 no
H12 Ir1 H11 62.3 no
Ir1 C3 N4 127.7(4) yes
Ir1 C3 N16 126.1(4) yes
N4 C3 N16 106.2(5) yes
C3 N4 C5 125.8(4) yes
C3 N4 C14 113.7(5) yes
C5 N4 C14 120.6(5) yes
N4 C5 C6 118.6(5) yes
N4 C5 C11 120.7(6) yes
C6 C5 C11 120.6(6) yes
C5 C6 C7 120.4(6) yes
C5 C6 C8 118.8(6) yes
C7 C6 C8 120.7(6) yes
C6 C7 H73 109.5 no
C6 C7 H72 109.6 no
H73 C7 H72 109.1 no
C6 C7 H71 110.2 no
H73 C7 H71 109.3 no
H72 C7 H71 109.3 no
C6 C8 C9 122.1(6) yes
C6 C8 H81 118.9 no
C9 C8 H81 119.0 no
C8 C9 C10 117.9(6) yes
C8 C9 C13 121.5(6) yes
C10 C9 C13 120.5(7) yes
C9 C10 C11 122.5(6) yes
C9 C10 H101 118.6 no
C11 C10 H101 118.9 no
C5 C11 C10 118.0(6) yes
C5 C11 C12 121.1(6) yes
C10 C11 C12 120.9(5) yes
C11 C12 H123 109.6 no
C11 C12 H122 110.4 no
H123 C12 H122 108.8 no
C11 C12 H121 109.9 no
H123 C12 H121 109.1 no
H122 C12 H121 109.0 no
C9 C13 H132 109.8 no
C9 C13 H131 109.4 no
H132 C13 H131 109.3 no
C9 C13 H133 109.8 no
H132 C13 H133 109.3 no
H131 C13 H133 109.3 no
N4 C14 C15 102.0(5) yes
N4 C14 H141 111.5 no
C15 C14 H141 110.3 no
N4 C14 H142 111.9 no
C15 C14 H142 111.8 no
H141 C14 H142 109.2 no
C14 C15 N16 102.3(5) yes
C14 C15 H151 111.3 no
N16 C15 H151 111.2 no
C14 C15 H152 110.9 no
N16 C15 H152 111.0 no
H151 C15 H152 109.9 no
C15 N16 C3 113.1(5) yes
C15 N16 C17 121.0(5) yes
C3 N16 C17 124.4(4) yes
N16 C17 C18 120.4(5) yes
N16 C17 C22 118.6(5) yes
C18 C17 C22 121.0(6) yes
C17 C18 C19 118.4(6) yes
C17 C18 C25 122.1(6) yes
C19 C18 C25 119.5(6) yes
C18 C19 C20 122.2(6) yes
C18 C19 H191 118.9 no
C20 C19 H191 118.9 no
C19 C20 C21 117.8(6) yes
C19 C20 C24 121.3(7) yes
C21 C20 C24 121.0(6) yes
C20 C21 C22 122.4(6) yes
C20 C21 H211 118.9 no
C22 C21 H211 118.7 no
C17 C22 C21 118.2(6) yes
C17 C22 C23 120.9(6) yes
C21 C22 C23 120.9(6) yes
C22 C23 H233 110.0 no
C22 C23 H231 109.8 no
H233 C23 H231 108.6 no
C22 C23 H232 110.2 no
H233 C23 H232 108.9 no
H231 C23 H232 109.4 no
C20 C24 H241 109.2 no
C20 C24 H242 110.5 no
H241 C24 H242 109.4 no
C20 C24 H243 109.2 no
H241 C24 H243 109.2 no
H242 C24 H243 109.4 no
C18 C25 H252 109.9 no
C18 C25 H253 109.7 no
H252 C25 H253 109.1 no
C18 C25 H251 110.3 no
H252 C25 H251 109.2 no
H253 C25 H251 108.8 no
Ir1 C26 N27 127.2(4) yes
Ir1 C26 N39 126.6(4) yes
N27 C26 N39 106.2(4) yes
C26 N27 C28 125.3(4) yes
C26 N27 C37 113.5(5) yes
C28 N27 C37 119.9(5) yes
N27 C28 C29 118.8(5) yes
N27 C28 C34 119.9(6) yes
C29 C28 C34 121.2(5) yes
C28 C29 C30 118.7(6) yes
C28 C29 C36 121.8(6) yes
C30 C29 C36 119.5(6) yes
C29 C30 C31 121.7(6) yes
C29 C30 H301 118.6 no
C31 C30 H301 119.7 no
C30 C31 C32 121.2(6) yes
C30 C31 C33 118.4(6) yes
C32 C31 C33 120.4(6) yes
C31 C32 H321 109.5 no
C31 C32 H323 110.4 no
H321 C32 H323 109.8 no
C31 C32 H322 109.2 no
H321 C32 H322 108.7 no
H323 C32 H322 109.2 no
C31 C33 C34 122.5(6) yes
C31 C33 H331 118.9 no
C34 C33 H331 118.6 no
C33 C34 C28 117.5(6) yes
C33 C34 C35 120.6(6) yes
C28 C34 C35 121.9(6) yes
C34 C35 H351 109.5 no
C34 C35 H353 110.2 no
H351 C35 H353 108.8 no
C34 C35 H352 110.3 no
H351 C35 H352 108.6 no
H353 C35 H352 109.5 no
C29 C36 H362 109.0 no
C29 C36 H361 110.0 no
H362 C36 H361 109.5 no
C29 C36 H363 110.0 no
H362 C36 H363 109.2 no
H361 C36 H363 109.2 no
N27 C37 C38 102.8(5) yes
N27 C37 H372 110.9 no
C38 C37 H372 110.9 no
N27 C37 H371 111.3 no
C38 C37 H371 111.3 no
H372 C37 H371 109.5 no
C37 C38 N39 102.4(5) yes
C37 C38 H382 110.8 no
N39 C38 H382 110.7 no
C37 C38 H381 111.3 no
N39 C38 H381 111.6 no
H382 C38 H381 109.8 no
C38 N39 C26 113.9(5) yes
C38 N39 C40 119.0(5) yes
C26 N39 C40 126.2(4) yes
N39 C40 C41 119.8(5) yes
N39 C40 C45 119.3(5) yes
C41 C40 C45 120.9(6) yes
C40 C41 C42 118.1(6) yes
C40 C41 C48 121.8(6) yes
C42 C41 C48 120.1(6) yes
C41 C42 C43 122.5(7) yes
C41 C42 H421 119.0 no
C43 C42 H421 118.5 no
C42 C43 C44 118.9(6) yes
C42 C43 C47 120.9(9) yes
C44 C43 C47 120.2(9) yes
C43 C44 C45 121.0(6) yes
C43 C44 H441 121.0 no
C45 C44 H441 118.0 no
C44 C45 C40 118.4(6) yes
C44 C45 C46 121.2(7) yes
C40 C45 C46 120.5(6) yes
C45 C46 H462 110.0 no
C45 C46 H461 109.8 no
H462 C46 H461 109.2 no
C45 C46 H463 110.0 no
H462 C46 H463 109.2 no
H461 C46 H463 108.6 no
C43 C47 H472 109.3 no
C43 C47 H471 109.6 no
H472 C47 H471 109.5 no
C43 C47 H473 109.5 no
H472 C47 H473 109.4 no
H471 C47 H473 109.4 no
C41 C48 H481 109.7 no
C41 C48 H483 110.0 no
H481 C48 H483 108.7 no
C41 C48 H482 109.7 no
H481 C48 H482 109.2 no
H483 C48 H482 109.6 no

loop_
_geom_bond_atom_site_label_1
_geom_bond_atom_site_label_2
_geom_bond_distance
_geom_bond_publ_flag
Ir1 Cl2 2.4038(15) yes
Ir1 C3 2.016(5) yes
Ir1 C26 2.008(5) yes
Ir1 H12 1.603 no
Ir1 H11 1.526 no
C3 N4 1.346(7) yes
C3 N16 1.362(7) yes
N4 C5 1.426(8) yes
N4 C14 1.470(7) yes
C5 C6 1.400(9) yes
C5 C11 1.407(8) yes
C6 C7 1.509(9) yes
C6 C8 1.390(10) yes
C7 H73 0.961 no
C7 H72 0.965 no
C7 H71 0.960 no
C8 C9 1.375(10) yes
C8 H81 0.932 no
C9 C10 1.399(9) yes
C9 C13 1.516(10) yes
C10 C11 1.383(9) yes
C10 H101 0.925 no
C11 C12 1.501(8) yes
C12 H123 0.956 no
C12 H122 0.956 no
C12 H121 0.963 no
C13 H132 0.960 no
C13 H131 0.956 no
C13 H133 0.959 no
C14 C15 1.514(9) yes
C14 H141 0.969 no
C14 H142 0.966 no
C15 N16 1.463(8) yes
C15 H151 0.964 no
C15 H152 0.973 no
N16 C17 1.439(7) yes
C17 C18 1.399(8) yes
C17 C22 1.395(8) yes
C18 C19 1.384(8) yes
C18 C25 1.511(8) yes
C19 C20 1.384(9) yes
C19 H191 0.926 no
C20 C21 1.387(9) yes
C20 C24 1.512(9) yes
C21 C22 1.386(9) yes
C21 H211 0.925 no
C22 C23 1.504(9) yes
C23 H233 0.958 no
C23 H231 0.954 no
C23 H232 0.958 no
C24 H241 0.957 no
C24 H242 0.958 no
C24 H243 0.957 no
C25 H252 0.954 no
C25 H253 0.959 no
C25 H251 0.958 no
C26 N27 1.357(7) yes
C26 N39 1.353(7) yes
N27 C28 1.444(7) yes
N27 C37 1.473(7) yes
C28 C29 1.388(9) yes
C28 C34 1.397(8) yes
C29 C30 1.392(9) yes
C29 C36 1.502(8) yes
C30 C31 1.375(8) yes
C30 H301 0.931 no
C31 C32 1.516(8) yes
C31 C33 1.376(9) yes
C32 H321 0.961 no
C32 H323 0.964 no
C32 H322 0.960 no
C33 C34 1.397(8) yes
C33 H331 0.929 no
C34 C35 1.504(9) yes
C35 H351 0.964 no
C35 H353 0.962 no
C35 H352 0.961 no
C36 H362 0.962 no
C36 H361 0.954 no
C36 H363 0.957 no
C37 C38 1.510(9) yes
C37 H372 0.966 no
C37 H371 0.965 no
C38 N39 1.476(7) yes
C38 H382 0.968 no
C38 H381 0.973 no
N39 C40 1.429(7) yes
C40 C41 1.385(8) yes
C40 C45 1.398(8) yes
C41 C42 1.390(8) yes
C41 C48 1.499(9) yes
C42 C43 1.362(10) yes
C42 H421 0.925 no
C43 C44 1.379(11) yes
C43 C47 1.519(10) yes
C44 C45 1.402(10) yes
C44 H441 0.946 no
C45 C46 1.502(10) yes
C46 H462 0.956 no
C46 H461 0.962 no
C46 H463 0.960 no
C47 H472 0.962 no
C47 H471 0.960 no
C47 H473 0.956 no
C48 H481 0.956 no
C48 H483 0.960 no
C48 H482 0.958 no
